data_4069988
loop_
_publ_author_name
'Enk, Barbara'
'Kopacka, Holger'
'Wurst, Klaus'
'M\"uller, Thomas'
'Bildstein, Benno'

_publ_section_title
;
 An Efficient, Modular Route to New 2-Acyl-6-aminopentafulvenes and
 Planar-Chiral [N,O]-Functionalized Pentamethylruthenocenes
;
_journal_issue 18
_journal_name_full Organometallics
_journal_page_first 5575
_journal_paper_doi 10.1021/om900549c
_journal_volume 28
_journal_year 2009
_chemical_formula_sum 'C41 H47 N O Ru'
_chemical_formula_weight 670.87
_chemical_name_systematic
; 
 ? 
;
_space_group_IT_number 14
_symmetry_cell_setting monoclinic
_symmetry_space_group_name_Hall '-P 2ybc'
_symmetry_space_group_name_H-M 'P 1 21/c 1'
_atom_sites_solution_hydrogens geom
_atom_sites_solution_primary direct
_atom_sites_solution_secondary difmap
_audit_creation_method SHELXL-97
_cell_angle_alpha 90.00
_cell_angle_beta 97.337(2)
_cell_angle_gamma 90.00
_cell_formula_units_Z 4
_cell_length_a 18.9499(6)
_cell_length_b 11.4299(4)
_cell_length_c 16.2022(4)
_cell_measurement_reflns_used 20563
_cell_measurement_temperature 293(2)
_cell_measurement_theta_max 25.0
_cell_measurement_theta_min 1.0
_cell_volume 3480.59(19)
_computing_data_collection COLLECT
_computing_data_reduction 'DENZO and SCALEPACK'
_computing_structure_refinement 'SHELXL-97 (Sheldrick, 1997)'
_computing_structure_solution 'SHELXS-97 (Sheldrick, 1990)'
_diffrn_ambient_temperature 293(2)
_diffrn_measured_fraction_theta_full 0.998
_diffrn_measured_fraction_theta_max 0.998
_diffrn_measurement_device_type 'Noniuzs KappaCCD'
_diffrn_measurement_method 'phi- and omega-scans'
_diffrn_radiation_monochromator graphite
_diffrn_radiation_source 'fine-focus sealed tube'
_diffrn_radiation_type MoK\a
_diffrn_radiation_wavelength 0.71073
_diffrn_reflns_av_R_equivalents 0.0441
_diffrn_reflns_av_sigmaI/netI 0.0485
_diffrn_reflns_limit_h_max 22
_diffrn_reflns_limit_h_min -22
_diffrn_reflns_limit_k_max 13
_diffrn_reflns_limit_k_min -12
_diffrn_reflns_limit_l_max 18
_diffrn_reflns_limit_l_min -19
_diffrn_reflns_number 18403
_diffrn_reflns_theta_full 25.00
_diffrn_reflns_theta_max 25.00
_diffrn_reflns_theta_min 2.17
_diffrn_standards_number 0
_exptl_absorpt_coefficient_mu 0.482
_exptl_absorpt_correction_type none
_exptl_crystal_colour yellow
_exptl_crystal_density_diffrn 1.280
_exptl_crystal_density_method 'not measured'
_exptl_crystal_description prism
_exptl_crystal_F_000 1408
_exptl_crystal_size_max 0.3
_exptl_crystal_size_mid 0.07
_exptl_crystal_size_min 0.04
_refine_diff_density_max 0.589
_refine_diff_density_min -0.551
_refine_diff_density_rms 0.059
_refine_ls_extinction_method none
_refine_ls_goodness_of_fit_ref 1.031
_refine_ls_hydrogen_treatment 'constr, refined at O1 (bond restraint)'
_refine_ls_matrix_type full
_refine_ls_number_parameters 408
_refine_ls_number_reflns 6126
_refine_ls_number_restraints 1
_refine_ls_restrained_S_all 1.031
_refine_ls_R_factor_all 0.0618
_refine_ls_R_factor_gt 0.0379
_refine_ls_shift/su_max 0.001
_refine_ls_shift/su_mean 0.000
_refine_ls_structure_factor_coef Fsqd
_refine_ls_weighting_details 'calc w=1/[\s^2^(Fo^2^)+(0.0394P)^2^+1.5038P] where P=(Fo^2^+2Fc^2^)/3'
_refine_ls_weighting_scheme calc
_refine_ls_wR_factor_gt 0.0818
_refine_ls_wR_factor_ref 0.0889
_reflns_number_gt 4649
_reflns_number_total 6126
_reflns_threshold_expression >2sigma(I)
_cod_data_source_file om900549c_si_001.cif
_cod_data_source_block 20
_cod_original_sg_symbol_H-M P21/c
_cod_database_code 4069988

loop_
_symmetry_equiv_pos_as_xyz
'x, y, z'
'-x, y+1/2, -z+1/2'
'-x, -y, -z'
'x, -y-1/2, z-1/2'

loop_
_atom_site_label
_atom_site_type_symbol
_atom_site_fract_x
_atom_site_fract_y
_atom_site_fract_z
_atom_site_U_iso_or_equiv
_atom_site_adp_type
_atom_site_occupancy
_atom_site_symmetry_multiplicity
_atom_site_calc_flag
_atom_site_refinement_flags
Ru1 Ru 0.159390(11) 0.10197(2) 0.238756(14) 0.03651(9) Uani 1 1 d .
N1 N 0.34836(11) 0.2580(2) 0.30992(13) 0.0367(6) Uani 1 1 d .
O1 O 0.25904(10) 0.35845(19) 0.18658(12) 0.0428(5) Uani 1 1 d D
H1O H 0.2939(14) 0.328(3) 0.2151(19) 0.069(11) Uiso 1 1 d D
C1 C 0.19347(16) -0.0587(3) 0.1850(2) 0.0499(8) Uani 1 1 d .
C2 C 0.11983(17) -0.0658(3) 0.1918(2) 0.0547(9) Uani 1 1 d .
C3 C 0.08423(16) 0.0238(3) 0.14243(19) 0.0531(8) Uani 1 1 d .
C4 C 0.13634(18) 0.0868(3) 0.10371(18) 0.0523(8) Uani 1 1 d .
C5 C 0.20413(16) 0.0357(3) 0.13115(19) 0.0480(8) Uani 1 1 d .
C6 C 0.18763(15) 0.1135(3) 0.37249(17) 0.0417(7) Uani 1 1 d .
H6 H 0.2025 0.0490 0.4051 0.050 Uiso 1 1 calc .
C7 C 0.11665(14) 0.1512(3) 0.35262(18) 0.0462(7) Uani 1 1 d .
H7 H 0.0768 0.1165 0.3703 0.055 Uiso 1 1 calc .
C8 C 0.11659(14) 0.2501(3) 0.30156(17) 0.0429(7) Uani 1 1 d .
H8 H 0.0762 0.2914 0.2797 0.052 Uiso 1 1 calc .
C9 C 0.18769(13) 0.2784(2) 0.28783(16) 0.0364(6) Uani 1 1 d .
C10 C 0.23316(13) 0.1915(2) 0.33380(15) 0.0344(6) Uani 1 1 d .
C11 C 0.31174(13) 0.1858(2) 0.34794(15) 0.0332(6) Uani 1 1 d .
C12 C 0.34472(14) 0.0959(2) 0.40800(16) 0.0355(6) Uani 1 1 d .
C13 C 0.32724(16) 0.0872(3) 0.48937(18) 0.0464(8) Uani 1 1 d .
H13 H 0.2934 0.1373 0.5068 0.056 Uiso 1 1 calc .
C14 C 0.35988(19) 0.0049(3) 0.5436(2) 0.0621(10) Uani 1 1 d .
H14 H 0.3487 0.0008 0.5977 0.075 Uiso 1 1 calc .
C15 C 0.4082(2) -0.0700(4) 0.5182(3) 0.0715(11) Uani 1 1 d .
H15 H 0.4298 -0.1253 0.5552 0.086 Uiso 1 1 calc .
C16 C 0.42551(18) -0.0652(3) 0.4384(3) 0.0659(10) Uani 1 1 d .
H16 H 0.4581 -0.1179 0.4213 0.079 Uiso 1 1 calc .
C17 C 0.39393(16) 0.0192(3) 0.38317(19) 0.0473(8) Uani 1 1 d .
H17 H 0.4062 0.0235 0.3295 0.057 Uiso 1 1 calc .
C18 C 0.42278(13) 0.2780(2) 0.33398(16) 0.0364(7) Uani 1 1 d .
C19 C 0.44502(14) 0.3315(2) 0.41066(17) 0.0384(7) Uani 1 1 d .
C20 C 0.51667(16) 0.3607(3) 0.42849(19) 0.0490(8) Uani 1 1 d .
H20 H 0.5328 0.3950 0.4795 0.059 Uiso 1 1 calc .
C21 C 0.56414(15) 0.3405(3) 0.3731(2) 0.0556(9) Uani 1 1 d .
H21 H 0.6118 0.3602 0.3868 0.067 Uiso 1 1 calc .
C22 C 0.54131(15) 0.2910(3) 0.2972(2) 0.0549(9) Uani 1 1 d .
H22 H 0.5735 0.2786 0.2593 0.066 Uiso 1 1 calc .
C23 C 0.46987(15) 0.2589(3) 0.27631(18) 0.0461(8) Uani 1 1 d .
C24 C 0.20852(14) 0.3863(2) 0.24097(17) 0.0372(7) Uani 1 1 d .
C25 C 0.23668(15) 0.4811(3) 0.30386(17) 0.0396(7) Uani 1 1 d .
C26 C 0.19656(17) 0.5145(3) 0.36617(19) 0.0544(8) Uani 1 1 d .
H26 H 0.1536 0.4770 0.3704 0.065 Uiso 1 1 calc .
C27 C 0.2195(2) 0.6025(3) 0.4220(2) 0.0680(11) Uani 1 1 d .
H27 H 0.1917 0.6243 0.4628 0.082 Uiso 1 1 calc .
C28 C 0.2834(2) 0.6579(3) 0.4171(2) 0.0736(11) Uani 1 1 d .
H28 H 0.2990 0.7170 0.4545 0.088 Uiso 1 1 calc .
C29 C 0.3239(2) 0.6252(3) 0.3566(3) 0.0698(11) Uani 1 1 d .
H29 H 0.3676 0.6613 0.3538 0.084 Uiso 1 1 calc .
C30 C 0.30030(17) 0.5387(3) 0.29969(19) 0.0542(8) Uani 1 1 d .
H30 H 0.3277 0.5191 0.2580 0.065 Uiso 1 1 calc .
C31 C 0.14278(15) 0.4339(3) 0.18467(18) 0.0447(7) Uani 1 1 d .
H31A H 0.1206 0.3696 0.1519 0.054 Uiso 1 1 calc .
H31B H 0.1088 0.4623 0.2199 0.054 Uiso 1 1 calc .
C32 C 0.15793(17) 0.5307(3) 0.12626(19) 0.0545(8) Uani 1 1 d .
H32A H 0.1940 0.5046 0.0931 0.065 Uiso 1 1 calc .
H32B H 0.1767 0.5977 0.1586 0.065 Uiso 1 1 calc .
C33 C 0.0922(2) 0.5680(4) 0.0687(2) 0.0759(11) Uani 1 1 d .
H33A H 0.0744 0.5011 0.0355 0.091 Uiso 1 1 calc .
H33B H 0.0557 0.5911 0.1022 0.091 Uiso 1 1 calc .
C34 C 0.1045(3) 0.6669(5) 0.0112(3) 0.1123(18) Uani 1 1 d .
H34A H 0.0607 0.6854 -0.0229 0.168 Uiso 1 1 calc .
H34B H 0.1395 0.6441 -0.0235 0.168 Uiso 1 1 calc .
H34C H 0.1210 0.7343 0.0434 0.168 Uiso 1 1 calc .
C01 C 0.2498(2) -0.1422(3) 0.2242(3) 0.0790(12) Uani 1 1 d .
H01A H 0.2559 -0.2044 0.1859 0.118 Uiso 1 1 calc R
H01B H 0.2353 -0.1743 0.2742 0.118 Uiso 1 1 calc R
H01C H 0.2939 -0.1010 0.2375 0.118 Uiso 1 1 calc R
C02 C 0.0848(2) -0.1571(4) 0.2413(3) 0.0862(13) Uani 1 1 d .
H02A H 0.0483 -0.1208 0.2684 0.129 Uiso 1 1 calc R
H02B H 0.1199 -0.1910 0.2824 0.129 Uiso 1 1 calc R
H02C H 0.0642 -0.2172 0.2045 0.129 Uiso 1 1 calc R
C03 C 0.00524(18) 0.0442(4) 0.1292(3) 0.0911(14) Uani 1 1 d .
H03A H -0.0164 -0.0069 0.0862 0.137 Uiso 1 1 calc R
H03B H -0.0042 0.1241 0.1130 0.137 Uiso 1 1 calc R
H03C H -0.0142 0.0286 0.1800 0.137 Uiso 1 1 calc R
C04 C 0.1233(3) 0.1823(4) 0.0403(2) 0.0869(13) Uani 1 1 d .
H04A H 0.1613 0.2384 0.0489 0.130 Uiso 1 1 calc R
H04B H 0.0790 0.2202 0.0459 0.130 Uiso 1 1 calc R
H04C H 0.1214 0.1495 -0.0145 0.130 Uiso 1 1 calc R
C05 C 0.27412(19) 0.0720(4) 0.1056(2) 0.0759(12) Uani 1 1 d .
H05A H 0.3107 0.0637 0.1520 0.114 Uiso 1 1 calc R
H05B H 0.2715 0.1522 0.0879 0.114 Uiso 1 1 calc R
H05C H 0.2850 0.0233 0.0606 0.114 Uiso 1 1 calc R
C191 C 0.39469(16) 0.3615(3) 0.47176(18) 0.0501(8) Uani 1 1 d .
H19A H 0.3506 0.3889 0.4423 0.075 Uiso 1 1 calc R
H19B H 0.4152 0.4216 0.5086 0.075 Uiso 1 1 calc R
H19C H 0.3860 0.2932 0.5034 0.075 Uiso 1 1 calc R
C231 C 0.44529(17) 0.2059(4) 0.19252(19) 0.0659(10) Uani 1 1 d .
H23A H 0.4829 0.2105 0.1582 0.099 Uiso 1 1 calc R
H23B H 0.4045 0.2479 0.1665 0.099 Uiso 1 1 calc R
H23C H 0.4327 0.1254 0.1994 0.099 Uiso 1 1 calc R

loop_
_atom_site_aniso_label
_atom_site_aniso_U_11
_atom_site_aniso_U_22
_atom_site_aniso_U_33
_atom_site_aniso_U_23
_atom_site_aniso_U_13
_atom_site_aniso_U_12
Ru1 0.02804(13) 0.04192(16) 0.04016(14) 0.00036(11) 0.00657(9) -0.00395(10)
N1 0.0286(11) 0.0468(15) 0.0353(12) 0.0038(11) 0.0068(10) -0.0014(11)
O1 0.0386(11) 0.0527(13) 0.0381(11) 0.0070(10) 0.0086(9) 0.0068(10)
C1 0.0444(17) 0.0462(19) 0.0588(19) -0.0111(16) 0.0051(15) -0.0042(15)
C2 0.0507(19) 0.057(2) 0.057(2) -0.0075(17) 0.0097(16) -0.0153(17)
C3 0.0373(16) 0.069(2) 0.0520(18) -0.0145(17) 0.0037(15) -0.0052(16)
C4 0.063(2) 0.053(2) 0.0392(16) -0.0051(15) 0.0006(16) -0.0011(17)
C5 0.0438(17) 0.050(2) 0.0523(18) -0.0142(16) 0.0145(15) -0.0126(15)
C6 0.0417(16) 0.0460(19) 0.0383(15) 0.0026(13) 0.0088(13) -0.0058(14)
C7 0.0346(15) 0.059(2) 0.0477(17) -0.0016(16) 0.0173(13) -0.0052(15)
C8 0.0318(15) 0.050(2) 0.0481(17) -0.0017(15) 0.0105(13) 0.0007(13)
C9 0.0302(14) 0.0406(17) 0.0392(15) -0.0009(13) 0.0072(12) 0.0013(12)
C10 0.0320(14) 0.0388(17) 0.0336(14) 0.0037(12) 0.0081(11) -0.0001(12)
C11 0.0321(14) 0.0386(17) 0.0286(13) -0.0036(12) 0.0030(11) -0.0016(13)
C12 0.0324(14) 0.0338(16) 0.0385(15) 0.0012(12) -0.0019(12) -0.0043(12)
C13 0.0493(18) 0.0439(19) 0.0451(17) 0.0031(15) 0.0022(14) -0.0044(14)
C14 0.068(2) 0.066(2) 0.0492(19) 0.0179(18) -0.0041(18) -0.008(2)
C15 0.070(3) 0.063(3) 0.077(3) 0.026(2) -0.008(2) 0.003(2)
C16 0.051(2) 0.043(2) 0.101(3) -0.002(2) 0.002(2) 0.0124(16)
C17 0.0415(16) 0.0424(19) 0.0572(18) -0.0017(15) 0.0035(14) 0.0004(14)
C18 0.0298(14) 0.0403(17) 0.0395(15) 0.0059(13) 0.0066(12) -0.0018(12)
C19 0.0403(15) 0.0322(17) 0.0426(16) 0.0061(13) 0.0041(13) -0.0016(13)
C20 0.0464(18) 0.0443(19) 0.0538(18) 0.0012(15) -0.0029(15) -0.0101(15)
C21 0.0349(16) 0.057(2) 0.074(2) 0.0075(19) 0.0013(16) -0.0141(15)
C22 0.0344(16) 0.072(2) 0.060(2) 0.0030(18) 0.0151(15) -0.0093(16)
C23 0.0378(16) 0.057(2) 0.0446(16) -0.0001(15) 0.0077(14) -0.0086(14)
C24 0.0307(14) 0.0423(18) 0.0394(15) 0.0048(13) 0.0072(12) 0.0025(12)
C25 0.0419(16) 0.0366(17) 0.0389(15) 0.0068(13) -0.0002(13) 0.0007(13)
C26 0.058(2) 0.053(2) 0.0522(18) -0.0016(17) 0.0073(16) 0.0010(16)
C27 0.096(3) 0.059(2) 0.050(2) -0.0091(18) 0.010(2) 0.017(2)
C28 0.103(3) 0.049(2) 0.063(2) 0.0004(19) -0.012(2) -0.011(2)
C29 0.076(3) 0.060(3) 0.069(2) 0.005(2) -0.006(2) -0.023(2)
C30 0.0544(19) 0.055(2) 0.0531(19) 0.0065(16) 0.0047(16) -0.0091(17)
C31 0.0373(16) 0.0481(19) 0.0481(17) 0.0033(14) 0.0027(14) 0.0066(13)
C32 0.0526(19) 0.056(2) 0.0532(18) 0.0111(16) -0.0001(15) 0.0058(16)
C33 0.075(3) 0.069(3) 0.079(3) 0.023(2) -0.009(2) 0.010(2)
C34 0.126(4) 0.105(4) 0.103(3) 0.057(3) 0.005(3) 0.026(3)
C01 0.070(2) 0.064(3) 0.099(3) -0.012(2) -0.006(2) 0.018(2)
C02 0.096(3) 0.069(3) 0.097(3) -0.005(2) 0.025(2) -0.037(2)
C03 0.043(2) 0.131(4) 0.094(3) -0.030(3) -0.012(2) 0.000(2)
C04 0.140(4) 0.076(3) 0.0430(19) 0.000(2) 0.008(2) 0.012(3)
C05 0.065(2) 0.083(3) 0.088(3) -0.032(2) 0.041(2) -0.024(2)
C191 0.0542(19) 0.054(2) 0.0430(17) -0.0082(15) 0.0084(15) -0.0077(16)
C231 0.0472(19) 0.101(3) 0.0532(19) -0.010(2) 0.0206(16) -0.0111(19)

loop_
_atom_type_symbol
_atom_type_description
_atom_type_scat_dispersion_real
_atom_type_scat_dispersion_imag
_atom_type_scat_source
C C 0.0033 0.0016 'International Tables Vol C Tables 4.2.6.8 and 6.1.1.4'
H H 0.0000 0.0000 'International Tables Vol C Tables 4.2.6.8 and 6.1.1.4'
N N 0.0061 0.0033 'International Tables Vol C Tables 4.2.6.8 and 6.1.1.4'
O O 0.0106 0.0060 'International Tables Vol C Tables 4.2.6.8 and 6.1.1.4'
Ru Ru -1.2594 0.8363 'International Tables Vol C Tables 4.2.6.8 and 6.1.1.4'

loop_
_geom_angle_atom_site_label_1
_geom_angle_atom_site_label_2
_geom_angle_atom_site_label_3
_geom_angle
C2 Ru1 C1 38.20(12)
C2 Ru1 C3 38.19(12)
C1 Ru1 C3 64.09(12)
C2 Ru1 C6 115.85(12)
C1 Ru1 C6 113.90(12)
C3 Ru1 C6 143.17(12)
C2 Ru1 C5 63.98(12)
C1 Ru1 C5 38.19(12)
C3 Ru1 C5 64.26(11)
C6 Ru1 C5 138.77(11)
C2 Ru1 C7 112.15(12)
C1 Ru1 C7 136.12(13)
C3 Ru1 C7 115.76(11)
C6 Ru1 C7 37.83(11)
C5 Ru1 C7 174.21(12)
C2 Ru1 C4 63.94(12)
C1 Ru1 C4 63.99(12)
C3 Ru1 C4 38.40(12)
C6 Ru1 C4 177.10(12)
C5 Ru1 C4 38.34(12)
C7 Ru1 C4 145.07(12)
C2 Ru1 C8 135.96(12)
C1 Ru1 C8 172.76(12)
C3 Ru1 C8 113.97(11)
C6 Ru1 C8 63.01(11)
C5 Ru1 C8 148.34(12)
C7 Ru1 C8 37.42(11)
C4 Ru1 C8 119.33(11)
C2 Ru1 C10 145.22(12)
C1 Ru1 C10 118.77(10)
C3 Ru1 C10 176.59(12)
C6 Ru1 C10 38.49(10)
C5 Ru1 C10 116.55(10)
C7 Ru1 C10 63.80(10)
C4 Ru1 C10 140.16(11)
C8 Ru1 C10 63.46(10)
C2 Ru1 C9 173.78(11)
C1 Ru1 C9 147.97(11)
C3 Ru1 C9 137.99(12)
C6 Ru1 C9 64.35(10)
C5 Ru1 C9 120.40(11)
C7 Ru1 C9 63.84(11)
C4 Ru1 C9 116.21(11)
C8 Ru1 C9 38.01(10)
C10 Ru1 C9 38.60(9)
C11 N1 C18 123.0(2)
H1O O1 C24 107(2)
C2 C1 C5 108.1(3)
C2 C1 C01 125.6(3)
C5 C1 C01 126.2(3)
C2 C1 Ru1 70.70(19)
C5 C1 Ru1 71.04(18)
C01 C1 Ru1 126.7(2)
C3 C2 C1 108.6(3)
C3 C2 C02 125.9(3)
C1 C2 C02 125.5(3)
C3 C2 Ru1 71.12(19)
C1 C2 Ru1 71.10(18)
C02 C2 Ru1 125.3(3)
C2 C3 C4 107.8(3)
C2 C3 C03 125.9(3)
C4 C3 C03 126.2(3)
C2 C3 Ru1 70.69(17)
C4 C3 Ru1 71.40(16)
C03 C3 Ru1 126.1(2)
C5 C4 C3 107.5(3)
C5 C4 C04 125.0(3)
C3 C4 C04 127.3(3)
C5 C4 Ru1 70.35(17)
C3 C4 Ru1 70.20(17)
C04 C4 Ru1 128.6(2)
C1 C5 C4 108.0(3)
C1 C5 C05 125.5(3)
C4 C5 C05 126.4(3)
C1 C5 Ru1 70.77(18)
C4 C5 Ru1 71.31(18)
C05 C5 Ru1 125.2(2)
C7 C6 C10 108.6(3)
C7 C6 Ru1 71.57(16)
C10 C6 Ru1 71.79(15)
C8 C7 C6 108.1(3)
C8 C7 Ru1 71.40(17)
C6 C7 Ru1 70.60(17)
C7 C8 C9 110.2(2)
C7 C8 Ru1 71.18(18)
C9 C8 Ru1 71.91(16)
C8 C9 C10 105.9(2)
C8 C9 C24 124.7(2)
C10 C9 C24 129.2(2)
C8 C9 Ru1 70.08(16)
C10 C9 Ru1 70.25(15)
C24 C9 Ru1 128.69(18)
C6 C10 C9 107.3(2)
C6 C10 C11 123.6(2)
C9 C10 C11 128.9(2)
C6 C10 Ru1 69.72(15)
C9 C10 Ru1 71.15(14)
C11 C10 Ru1 128.77(19)
N1 C11 C10 119.5(2)
N1 C11 C12 123.1(2)
C10 C11 C12 117.4(2)
C17 C12 C13 118.7(3)
C17 C12 C11 119.3(3)
C13 C12 C11 122.0(3)
C14 C13 C12 120.4(3)
C15 C14 C13 120.3(3)
C14 C15 C16 120.8(3)
C15 C16 C17 119.7(3)
C12 C17 C16 120.2(3)
C23 C18 C19 121.3(2)
C23 C18 N1 119.1(2)
C19 C18 N1 119.0(2)
C20 C19 C18 117.6(3)
C20 C19 C191 119.6(3)
C18 C19 C191 122.7(2)
C21 C20 C19 121.9(3)
C20 C21 C22 119.9(3)
C21 C22 C23 120.5(3)
C18 C23 C22 118.7(3)
C18 C23 C231 121.2(2)
C22 C23 C231 120.1(3)
O1 C24 C9 111.4(2)
O1 C24 C25 111.5(2)
C9 C24 C25 109.3(2)
O1 C24 C31 105.6(2)
C9 C24 C31 109.7(2)
C25 C24 C31 109.2(2)
C30 C25 C26 117.7(3)
C30 C25 C24 122.3(3)
C26 C25 C24 119.9(3)
C27 C26 C25 121.2(3)
C28 C27 C26 120.1(4)
C29 C28 C27 119.5(3)
C28 C29 C30 120.4(3)
C25 C30 C29 121.1(3)
C32 C31 C24 115.1(2)
C31 C32 C33 112.6(3)
C34 C33 C32 114.4(4)

loop_
_geom_bond_atom_site_label_1
_geom_bond_atom_site_label_2
_geom_bond_distance
Ru1 C2 2.161(3)
Ru1 C1 2.166(3)
Ru1 C3 2.167(3)
Ru1 C6 2.169(3)
Ru1 C5 2.170(3)
Ru1 C7 2.181(3)
Ru1 C4 2.183(3)
Ru1 C8 2.184(3)
Ru1 C10 2.196(3)
Ru1 C9 2.208(3)
N1 C11 1.285(3)
N1 C18 1.433(3)
O1 H1O 0.831(18)
O1 C24 1.418(3)
C1 C2 1.416(4)
C1 C5 1.419(5)
C1 C01 1.509(5)
C2 C3 1.416(5)
C2 C02 1.520(5)
C3 C4 1.430(5)
C3 C03 1.503(4)
C4 C5 1.429(4)
C4 C04 1.497(5)
C5 C05 1.497(4)
C6 C7 1.410(4)
C6 C10 1.439(4)
C7 C8 1.400(4)
C8 C9 1.430(4)
C9 C10 1.456(4)
C9 C24 1.527(4)
C10 C11 1.479(3)
C11 C12 1.496(4)
C12 C17 1.377(4)
C12 C13 1.403(4)
C13 C14 1.378(4)
C14 C15 1.354(5)
C15 C16 1.376(6)
C16 C17 1.398(5)
C18 C23 1.389(4)
C18 C19 1.400(4)
C19 C20 1.392(4)
C19 C191 1.500(4)
C20 C21 1.369(5)
C21 C22 1.372(5)
C22 C23 1.402(4)
C23 C231 1.505(4)
C24 C25 1.535(4)
C24 C31 1.546(4)
C25 C30 1.383(4)
C25 C26 1.392(4)
C26 C27 1.386(5)
C27 C28 1.378(6)
C28 C29 1.372(6)
C29 C30 1.387(5)
C31 C32 1.507(4)
C32 C33 1.518(4)
C33 C34 1.501(6)
